data_4128831
loop_
_publ_author_name
'Su, Yuanting'
'Huan Do, Dinh Cao'
'Li, Yongxin'
'Kinjo, Rei'

_publ_section_title
;
 Metal-Free Selective Borylation of Arenes by a Diazadiborinine via
 C-H/C-F Bond Activation and Dearomatization.
;
_journal_issue 35
_journal_name_full 'Journal of the American Chemical Society'
_journal_page_first 13729
_journal_page_last 13733
_journal_paper_doi 10.1021/jacs.9b06022
_journal_volume 141
_journal_year 2019
_chemical_formula_sum 'C70.85 H62.7 B2 Cl N4'
_chemical_formula_weight 1027.22
_space_group_crystal_system triclinic
_space_group_IT_number 2
_space_group_name_Hall '-P 1'
_space_group_name_H-M_alt 'P -1'
_atom_sites_solution_hydrogens geom
_atom_sites_solution_primary dual
_cell_angle_alpha 102.786(2)
_cell_angle_beta 91.599(2)
_cell_angle_gamma 93.628(2)
_cell_formula_units_Z 2
_cell_length_a 12.0725(6)
_cell_length_b 15.2456(9)
_cell_length_c 15.3727(9)
_cell_measurement_reflns_used 4013
_cell_measurement_temperature 100.(2)
_cell_measurement_theta_max 25.4894
_cell_measurement_theta_min 2.4281
_cell_volume 2751.1(3)
_computing_cell_refinement 'SAINT V8.38A (Bruker AXS Inc., 2017)'
_computing_data_collection 'APEX3 (Bruker AXS Inc., 2018)'
_computing_data_reduction 'SAINT V8.38A (Bruker AXS Inc., 2017)'
_computing_molecular_graphics 'XP (Bruker AXS Inc., 2018)'
_computing_publication_material 'APEX3 (Bruker AXS Inc., 2018)'
_computing_structure_refinement 'SHELXL-2017/1 (Sheldrick, 2017)'
_computing_structure_solution 'XT, VERSION 2014/5'
_diffrn_ambient_temperature 100.(2)
_diffrn_detector_area_resol_mean 7.4074
_diffrn_measured_fraction_theta_full 0.999
_diffrn_measured_fraction_theta_max 0.999
_diffrn_measurement_device_type 'Photon II CPADs detector'
_diffrn_measurement_method 'phi and omega scans'
_diffrn_radiation_monochromator 'Multilayer Mirror'
_diffrn_radiation_type MoK\a
_diffrn_radiation_wavelength 0.71073
_diffrn_reflns_av_R_equivalents 0.1219
_diffrn_reflns_av_unetI/netI 0.0924
_diffrn_reflns_limit_h_max 14
_diffrn_reflns_limit_h_min -13
_diffrn_reflns_limit_k_max 18
_diffrn_reflns_limit_k_min -18
_diffrn_reflns_limit_l_max 18
_diffrn_reflns_limit_l_min -18
_diffrn_reflns_number 44040
_diffrn_reflns_theta_full 25.00
_diffrn_reflns_theta_max 25.00
_diffrn_reflns_theta_min 2.25
_diffrn_source 'Incoatec microfocus source'
_diffrn_source_type 'Bruker D8 Quest'
_exptl_absorpt_coefficient_mu 0.118
_exptl_absorpt_correction_T_max 0.99
_exptl_absorpt_correction_T_min 0.75
_exptl_absorpt_correction_type multi-scan
_exptl_absorpt_process_details
;
SADABS-2016/2 - Bruker AXS area detector scaling and absorption correction
;
_exptl_crystal_colour colourless
_exptl_crystal_density_diffrn 1.240
_exptl_crystal_density_method 'not measured'
_exptl_crystal_description plate
_exptl_crystal_F_000 1086
_exptl_crystal_size_max 0.260
_exptl_crystal_size_mid 0.120
_exptl_crystal_size_min 0.040
_refine_diff_density_max 0.253
_refine_diff_density_min -0.277
_refine_ls_extinction_method none
_refine_ls_goodness_of_fit_ref 1.011
_refine_ls_hydrogen_treatment constr
_refine_ls_matrix_type full
_refine_ls_number_parameters 741
_refine_ls_number_reflns 9681
_refine_ls_number_restraints 273
_refine_ls_restrained_S_all 0.998
_refine_ls_R_factor_all 0.1069
_refine_ls_R_factor_gt 0.0573
_refine_ls_shift/su_max 0.001
_refine_ls_shift/su_mean 0.000
_refine_ls_structure_factor_coef Fsqd
_refine_ls_weighting_details 'w=1/[\s^2^(Fo^2^)+(0.0392P)^2^+1.9503P] where P=(Fo^2^+2Fc^2^)/3'
_refine_ls_weighting_scheme calc
_refine_ls_wR_factor_gt 0.1141
_refine_ls_wR_factor_ref 0.1420
_reflns_number_gt 6223
_reflns_number_total 9681
_reflns_threshold_expression 'I > 2\s(I)'
_cod_data_source_file ja9b06022_si_013.cif
_cod_data_source_block rei1232m
_cod_depositor_comments
;
The following automatic conversions were performed:

data item '_exptl_absorpt_correction_type' value 'Multi-Scan' was
changed to 'multi-scan' in accordance with the
/home/data/users/saulius/crontab/automatic-downloads/current/ACS/lib/dictionaries/cif_core.dic
dictionary named 'cif_core.dic' version 2.4.2 last updated on
2011-04-26.

Automatic conversion script
Id: cif_fix_values 6909 2019-04-08 15:41:33Z antanas 
;
_cod_original_formula_sum 'C70.85 H62.70 B2 Cl N4'
_cod_database_code 4128831

loop_
_space_group_symop_operation_xyz
'x, y, z'
'-x, -y, -z'

loop_
_atom_site_type_symbol
_atom_site_label
_atom_site_fract_x
_atom_site_fract_y
_atom_site_fract_z
_atom_site_U_iso_or_equiv
_atom_site_adp_type
_atom_site_calc_flag
_atom_site_refinement_flags_adp
_atom_site_refinement_flags_occupancy
_atom_site_refinement_flags_posn
_atom_site_occupancy
_atom_site_disorder_assembly
_atom_site_disorder_group
B B1 0.3834(3) 0.6690(2) 0.3557(2) 0.0233(8) Uani d . . . 1.0 . .
B B2 0.6042(3) 0.7170(2) 0.3384(2) 0.0222(7) Uani d . . . 1.0 . .
C C1 0.2536(2) 0.6560(2) 0.37026(18) 0.0240(7) Uani d . . . 1.0 . .
C C2 0.1931(2) 0.7312(2) 0.40190(19) 0.0285(7) Uani d . . . 1.0 . .
H H2 0.231141 0.789416 0.415765 0.034 Uiso calc U . R 1.0 . .
C C3 0.0802(3) 0.7239(3) 0.4136(2) 0.0371(8) Uani d . . . 1.0 . .
H H3 0.041555 0.776369 0.43451 0.045 Uiso calc U . R 1.0 . .
C C4 0.0240(3) 0.6397(3) 0.3948(2) 0.0446(10) Uani d . . . 1.0 . .
H H4 -0.053696 0.634074 0.402788 0.054 Uiso calc U . R 1.0 . .
C C5 0.0803(3) 0.5640(3) 0.3645(2) 0.0441(10) Uani d . . . 1.0 . .
H H5 0.041559 0.506107 0.351838 0.053 Uiso calc U . R 1.0 . .
C C6 0.1942(3) 0.5721(2) 0.3523(2) 0.0338(8) Uani d . . . 1.0 . .
H H6 0.232129 0.519273 0.331291 0.041 Uiso calc U . R 1.0 . .
C C7 0.5578(2) 0.74476(18) 0.43732(18) 0.0196(6) Uani d . . . 1.0 . .
C C8 0.5282(2) 0.7618(2) 0.58344(19) 0.0239(7) Uani d . . . 1.0 . .
C C9 0.4324(2) 0.72683(19) 0.53710(18) 0.0221(6) Uani d . . . 1.0 . .
C C10 0.3279(2) 0.7025(2) 0.57682(19) 0.0226(7) Uani d . . . 1.0 . .
C C11 0.2815(2) 0.7681(2) 0.64021(19) 0.0260(7) Uani d . . . 1.0 . .
H H11 0.314105 0.828151 0.653115 0.031 Uiso calc U . R 1.0 . .
C C12 0.1889(2) 0.7477(2) 0.6848(2) 0.0306(7) Uani d . . . 1.0 . .
H H12 0.159287 0.793058 0.728815 0.037 Uiso calc U . R 1.0 . .
C C13 0.1397(3) 0.6609(2) 0.6651(2) 0.0354(8) Uani d . . . 1.0 . .
H H13 0.075718 0.646501 0.695145 0.042 Uiso calc U . R 1.0 . .
C C14 0.1839(3) 0.5953(2) 0.6016(2) 0.0346(8) Uani d . . . 1.0 . .
H H14 0.14917 0.535866 0.587209 0.042 Uiso calc U . R 1.0 . .
C C15 0.2783(3) 0.6152(2) 0.5586(2) 0.0283(7) Uani d . . . 1.0 . .
H H15 0.309398 0.569 0.516442 0.034 Uiso calc U . R 1.0 . .
C C16 0.5548(2) 0.7771(2) 0.68054(19) 0.0256(7) Uani d . . . 1.0 . .
C C17 0.5211(2) 0.7098(2) 0.7248(2) 0.0297(7) Uani d . . . 1.0 . .
H H17 0.485189 0.654681 0.691941 0.036 Uiso calc U . R 1.0 . .
C C18 0.5394(3) 0.7226(2) 0.8156(2) 0.0368(8) Uani d . . . 1.0 . .
H H18 0.51421 0.677044 0.845163 0.044 Uiso calc U . R 1.0 . .
C C19 0.5935(3) 0.8005(2) 0.8636(2) 0.0383(8) Uani d . . . 1.0 . .
H H19 0.605054 0.809009 0.926348 0.046 Uiso calc U . R 1.0 . .
C C20 0.6315(3) 0.8670(2) 0.8209(2) 0.0356(8) Uani d . . . 1.0 . .
H H20 0.671529 0.920083 0.854078 0.043 Uiso calc U . R 1.0 . .
C C21 0.6108(2) 0.8559(2) 0.7295(2) 0.0305(7) Uani d . . . 1.0 . .
H H21 0.634941 0.902214 0.700432 0.037 Uiso calc U . R 1.0 . .
C C22 0.7172(2) 0.8149(2) 0.54238(18) 0.0233(7) Uani d . . . 1.0 . .
C C23 0.7364(2) 0.9074(2) 0.54867(19) 0.0260(7) Uani d . . . 1.0 . .
C C24 0.8438(3) 0.9456(2) 0.5719(2) 0.0307(7) Uani d . . . 1.0 . .
H H24 0.858692 1.008428 0.57645 0.037 Uiso calc U . R 1.0 . .
C C25 0.9301(2) 0.8943(2) 0.5888(2) 0.0316(8) Uani d . . . 1.0 . .
C C26 0.9062(2) 0.8027(2) 0.58308(19) 0.0285(7) Uani d . . . 1.0 . .
H H26 0.964019 0.767278 0.595624 0.034 Uiso calc U . R 1.0 . .
C C27 0.8005(2) 0.7613(2) 0.55964(18) 0.0234(7) Uani d . . . 1.0 . .
C C28 0.7770(3) 0.6616(2) 0.5520(2) 0.0313(7) Uani d . . . 1.0 . .
H H28A 0.844558 0.635571 0.568413 0.047 Uiso calc U . R 1.0 . .
H H28B 0.752849 0.632544 0.490401 0.047 Uiso calc U . R 1.0 . .
H H28C 0.718199 0.651767 0.592247 0.047 Uiso calc U . R 1.0 . .
C C29 1.0460(3) 0.9372(3) 0.6136(2) 0.0446(9) Uani d . . . 1.0 . .
H H29A 1.061673 0.943136 0.677631 0.067 Uiso calc U . R 1.0 . .
H H29B 1.051977 0.996934 0.599695 0.067 Uiso calc U . R 1.0 . .
H H29C 1.099772 0.899256 0.579611 0.067 Uiso calc U . R 1.0 . .
C C30 0.6435(3) 0.9654(2) 0.5339(2) 0.0358(8) Uani d . . . 1.0 . .
H H30A 0.595258 0.93316 0.482997 0.054 Uiso calc U . R 1.0 . .
H H30B 0.675046 1.021978 0.521623 0.054 Uiso calc U . R 1.0 . .
H H30C 0.599909 0.978488 0.58752 0.054 Uiso calc U . R 1.0 . .
C C31 0.5180(2) 0.75199(18) 0.27599(18) 0.0195(6) Uani d . . . 1.0 . .
C C32 0.4173(2) 0.79541(19) 0.16985(19) 0.0216(6) Uani d . . . 1.0 . .
C C33 0.3462(2) 0.76089(19) 0.22245(19) 0.0219(7) Uani d . . . 1.0 . .
C C34 0.2234(2) 0.7606(2) 0.21343(19) 0.0276(7) Uani d . . . 1.0 . .
C C35 0.1753(3) 0.8434(3) 0.2321(2) 0.0398(9) Uani d . . . 1.0 . .
H H35 0.221397 0.897603 0.2506 0.048 Uiso calc U . R 1.0 . .
C C36 0.0621(3) 0.8475(3) 0.2240(3) 0.0548(11) Uani d . . . 1.0 . .
H H36 0.030571 0.904236 0.237068 0.066 Uiso calc U . R 1.0 . .
C C37 -0.0048(3) 0.7702(4) 0.1972(3) 0.0579(12) Uani d . . . 1.0 . .
H H37 -0.083053 0.77324 0.192526 0.069 Uiso calc U . R 1.0 . .
C C38 0.0401(3) 0.6877(3) 0.1770(2) 0.0519(11) Uani d . . . 1.0 . .
H H38 -0.007108 0.6341 0.158353 0.062 Uiso calc U . R 1.0 . .
C C39 0.1554(3) 0.6828(2) 0.1838(2) 0.0362(8) Uani d . . . 1.0 . .
H H39 0.186693 0.626134 0.168145 0.043 Uiso calc U . R 1.0 . .
C C40 0.3906(2) 0.8237(2) 0.08630(19) 0.0245(7) Uani d . . . 1.0 . .
C C41 0.4145(3) 0.9097(2) 0.0741(2) 0.0336(8) Uani d . . . 1.0 . .
H H41 0.453735 0.953822 0.119838 0.04 Uiso calc U . R 1.0 . .
C C42 0.3811(3) 0.9320(2) -0.0057(2) 0.0389(9) Uani d . . . 1.0 . .
H H42 0.395497 0.991821 -0.013173 0.047 Uiso calc U . R 1.0 . .
C C43 0.3276(3) 0.8680(2) -0.0730(2) 0.0331(8) Uani d . . . 1.0 . .
H H43 0.306454 0.883352 -0.127402 0.04 Uiso calc U . R 1.0 . .
C C44 0.3044(3) 0.7821(2) -0.0623(2) 0.0336(8) Uani d . . . 1.0 . .
H H44 0.26797 0.737567 -0.109281 0.04 Uiso calc U . R 1.0 . .
C C45 0.3346(2) 0.7607(2) 0.0175(2) 0.0289(7) Uani d . . . 1.0 . .
H H45 0.316523 0.701541 0.025488 0.035 Uiso calc U . R 1.0 . .
C C46 0.6233(2) 0.83068(19) 0.17239(18) 0.0209(6) Uani d . . . 1.0 . .
C C47 0.6609(2) 0.9178(2) 0.21587(19) 0.0257(7) Uani d . . . 1.0 . .
C C48 0.7528(2) 0.9569(2) 0.1826(2) 0.0284(7) Uani d . . . 1.0 . .
H H48 0.780747 1.016017 0.211733 0.034 Uiso calc U . R 1.0 . .
C C49 0.8049(2) 0.9122(2) 0.1081(2) 0.0291(7) Uani d . . . 1.0 . .
C C50 0.7647(2) 0.8257(2) 0.0669(2) 0.0275(7) Uani d . . . 1.0 . .
H H50 0.800226 0.794577 0.01594 0.033 Uiso calc U . R 1.0 . .
C C51 0.6736(2) 0.7828(2) 0.09790(19) 0.0230(7) Uani d . . . 1.0 . .
C C52 0.6344(3) 0.6881(2) 0.0532(2) 0.0342(8) Uani d . . . 1.0 . .
H H52A 0.651452 0.647713 0.092502 0.051 Uiso calc U . R 1.0 . .
H H52B 0.672161 0.670028 -0.00293 0.051 Uiso calc U . R 1.0 . .
H H52C 0.554025 0.684537 0.04073 0.051 Uiso calc U . R 1.0 . .
C C53 0.9032(3) 0.9579(3) 0.0720(2) 0.0445(9) Uani d . . . 1.0 . .
H H53A 0.878174 0.980319 0.020266 0.067 Uiso calc U . R 1.0 . .
H H53B 0.959176 0.914339 0.05386 0.067 Uiso calc U . R 1.0 . .
H H53C 0.935582 1.008394 0.11848 0.067 Uiso calc U . R 1.0 . .
C C54 0.6048(3) 0.9696(2) 0.2954(2) 0.0411(9) Uani d . . . 1.0 . .
H H54A 0.562829 0.927306 0.32393 0.062 Uiso calc U . R 1.0 . .
H H54B 0.553961 1.009766 0.275883 0.062 Uiso calc U . R 1.0 . .
H H54C 0.660988 1.005392 0.338176 0.062 Uiso calc U . R 1.0 . .
C C55 0.4513(2) 0.58020(19) 0.31295(19) 0.0242(7) Uani d . . . 1.0 . .
H H55 0.435177 0.533663 0.348506 0.029 Uiso calc U . R 1.0 . .
C C56 0.5795(2) 0.60351(19) 0.3189(2) 0.0240(7) Uani d . . . 1.0 . .
H H56 0.607573 0.585751 0.373892 0.029 Uiso calc U . R 1.0 . .
C C57 0.6426(2) 0.5515(2) 0.2430(2) 0.0257(7) Uani d . . . 1.0 . .
C C58 0.7552(3) 0.5424(2) 0.2519(2) 0.0325(8) Uani d . . . 1.0 . .
H H58 0.792881 0.568738 0.307478 0.039 Uiso calc U . R 1.0 . .
C C59 0.8152(3) 0.4965(2) 0.1833(2) 0.0375(8) Uani d . . . 1.0 . .
H H59 0.892254 0.490549 0.192415 0.045 Uiso calc U . R 1.0 . .
C C60 0.7627(3) 0.4595(2) 0.1019(2) 0.0391(9) Uani d . . . 1.0 . .
H H60 0.803652 0.42949 0.053625 0.047 Uiso calc U . R 1.0 . .
C C61 0.6498(3) 0.4664(2) 0.0907(2) 0.0359(8) Uani d . . . 1.0 . .
H H61 0.613478 0.44014 0.034509 0.043 Uiso calc U . R 1.0 . .
C C62 0.5877(3) 0.5111(2) 0.1602(2) 0.0293(7) Uani d . . . 1.0 . .
C C63 0.4687(3) 0.5143(2) 0.1499(2) 0.0337(8) Uani d . . . 1.0 . .
H H63 0.433861 0.496128 0.091954 0.04 Uiso calc U . R 1.0 . .
C C64 0.4085(3) 0.5413(2) 0.2179(2) 0.0273(7) Uani d . . . 1.0 . .
H H64 0.330277 0.536179 0.206994 0.033 Uiso calc U . R 1.0 . .
C C65 0.8996(4) 0.5692(3) 0.9412(3) 0.0584(14) Uani d U P . 0.851(5) A 1
H H65A 0.949652 0.523137 0.915353 0.088 Uiso calc U P R 0.851(5) A 1
H H65B 0.822504 0.543672 0.931135 0.088 Uiso calc U P R 0.851(5) A 1
H H65C 0.916726 0.589427 1.005488 0.088 Uiso calc U P R 0.851(5) A 1
C C66 0.9144(2) 0.64704(17) 0.89819(19) 0.0383(10) Uani d U P G 0.851(5) A 1
C C67 0.8383(2) 0.65721(18) 0.8323(2) 0.0400(11) Uani d U P G 0.851(5) A 1
H H67 0.778013 0.613299 0.813308 0.048 Uiso calc U P R 0.851(5) A 1
C C68 0.8503(2) 0.7316(2) 0.79404(18) 0.0407(11) Uani d U P G 0.851(5) A 1
H H68 0.798267 0.738568 0.748975 0.049 Uiso calc U P R 0.851(5) A 1
C C69 0.9385(2) 0.79586(17) 0.8218(2) 0.0407(10) Uani d U P G 0.851(5) A 1
H H69 0.946707 0.846721 0.795644 0.049 Uiso calc U P R 0.851(5) A 1
C C70 1.0146(3) 0.7857(2) 0.8877(3) 0.0440(11) Uani d U P G 0.851(5) A 1
H H70 1.074895 0.829606 0.906645 0.053 Uiso calc U P R 0.851(5) A 1
C C71 1.0026(3) 0.7113(2) 0.9259(2) 0.0395(10) Uani d U P G 0.851(5) A 1
H H71 1.054643 0.704338 0.970979 0.047 Uiso calc U P R 0.851(5) A 1
C C67A 0.8597(14) 0.6146(11) 0.8785(13) 0.045(3) Uani d U P G 0.149(5) A 2
H H67A 0.813387 0.561558 0.87735 0.054 Uiso calc U P R 0.149(5) A 2
C C68A 0.9482(16) 0.6391(13) 0.9408(12) 0.045(3) Uani d U P G 0.149(5) A 2
H H68A 0.962353 0.602837 0.98223 0.054 Uiso calc U P R 0.149(5) A 2
C C69A 1.0159(17) 0.7167(16) 0.9425(15) 0.046(3) Uani d U P G 0.149(5) A 2
H H69A 1.076384 0.733492 0.985097 0.055 Uiso calc U P R 0.149(5) A 2
C C70A 0.9952(17) 0.7698(13) 0.8819(16) 0.044(3) Uani d U P G 0.149(5) A 2
H H70A 1.041451 0.82287 0.883083 0.053 Uiso calc U P R 0.149(5) A 2
C C71A 0.9067(16) 0.7453(13) 0.8196(12) 0.044(2) Uani d U P G 0.149(5) A 2
H H71A 0.892486 0.781592 0.778202 0.053 Uiso calc U P R 0.149(5) A 2
C C72A 0.8389(14) 0.6677(14) 0.8179(13) 0.042(3) Uani d U P G 0.149(5) A 2
H H72A 0.778453 0.650937 0.775334 0.051 Uiso calc U P R 0.149(5) A 2
Cl Cl1 0.75093(6) 0.75773(5) 0.33080(5) 0.02582(19) Uani d . . . 1.0 . .
N N1 0.45176(18) 0.71690(16) 0.44600(15) 0.0213(5) Uani d . . . 1.0 . .
N N2 0.60578(18) 0.77440(16) 0.52020(15) 0.0215(5) Uani d . . . 1.0 . .
N N3 0.40942(18) 0.73429(15) 0.28860(15) 0.0196(5) Uani d . . . 1.0 . .
N N4 0.52470(18) 0.79053(16) 0.20416(15) 0.0210(5) Uani d . . . 1.0 . .

loop_
_atom_site_aniso_label
_atom_site_aniso_U_11
_atom_site_aniso_U_22
_atom_site_aniso_U_33
_atom_site_aniso_U_12
_atom_site_aniso_U_13
_atom_site_aniso_U_23
B1 0.0221(18) 0.0270(19) 0.0199(18) -0.0035(15) 0.0014(14) 0.0049(15)
B2 0.0154(16) 0.032(2) 0.0197(18) -0.0003(14) 0.0032(13) 0.0071(15)
C1 0.0197(15) 0.0343(18) 0.0179(15) -0.0031(14) 0.0010(12) 0.0068(13)
C2 0.0211(16) 0.0406(19) 0.0241(17) -0.0012(14) 0.0016(13) 0.0088(14)
C3 0.0215(17) 0.063(2) 0.0268(18) 0.0042(17) 0.0034(14) 0.0094(17)
C4 0.0190(17) 0.080(3) 0.032(2) -0.0089(19) 0.0040(15) 0.0099(19)
C5 0.0286(19) 0.061(3) 0.039(2) -0.0237(19) -0.0014(16) 0.0106(18)
C6 0.0231(17) 0.045(2) 0.0315(19) -0.0090(15) 0.0019(14) 0.0064(15)
C7 0.0162(14) 0.0218(15) 0.0219(16) 0.0022(12) 0.0017(12) 0.0065(12)
C8 0.0187(15) 0.0312(17) 0.0228(16) 0.0016(13) 0.0032(12) 0.0076(13)
C9 0.0203(15) 0.0270(16) 0.0198(16) 0.0028(13) 0.0055(12) 0.0063(13)
C10 0.0161(15) 0.0312(17) 0.0221(16) 0.0004(13) 0.0028(12) 0.0095(13)
C11 0.0228(16) 0.0296(17) 0.0255(17) 0.0003(13) 0.0002(13) 0.0063(14)
C12 0.0250(17) 0.040(2) 0.0260(17) 0.0026(15) 0.0076(14) 0.0046(15)
C13 0.0272(18) 0.045(2) 0.0348(19) -0.0059(16) 0.0108(15) 0.0126(16)
C14 0.0338(19) 0.0341(19) 0.037(2) -0.0092(15) 0.0083(15) 0.0129(16)
C15 0.0310(18) 0.0298(18) 0.0249(17) 0.0003(14) 0.0069(14) 0.0073(14)
C16 0.0184(15) 0.0365(18) 0.0213(16) 0.0029(14) 0.0012(12) 0.0048(14)
C17 0.0240(16) 0.0394(19) 0.0272(18) 0.0035(14) 0.0025(13) 0.0097(15)
C18 0.0351(19) 0.050(2) 0.0291(19) 0.0080(17) 0.0050(15) 0.0164(17)
C19 0.040(2) 0.054(2) 0.0237(18) 0.0144(18) 0.0030(15) 0.0106(17)
C20 0.0343(19) 0.042(2) 0.0274(18) 0.0059(16) -0.0021(15) 0.0003(15)
C21 0.0275(17) 0.0391(19) 0.0254(18) 0.0018(15) 0.0012(14) 0.0084(15)
C22 0.0189(15) 0.0334(18) 0.0177(15) -0.0031(13) -0.0004(12) 0.0075(13)
C23 0.0220(16) 0.0360(19) 0.0207(16) 0.0022(14) 0.0021(13) 0.0080(14)
C24 0.0297(18) 0.0340(19) 0.0263(17) -0.0086(15) 0.0008(14) 0.0052(14)
C25 0.0214(16) 0.045(2) 0.0251(17) -0.0035(15) -0.0001(13) 0.0033(15)
C26 0.0182(16) 0.044(2) 0.0240(17) 0.0040(14) -0.0005(13) 0.0076(15)
C27 0.0184(15) 0.0334(18) 0.0184(15) 0.0017(13) 0.0039(12) 0.0055(13)
C28 0.0281(17) 0.0356(19) 0.0312(18) 0.0068(14) -0.0002(14) 0.0089(15)
C29 0.0269(19) 0.057(2) 0.046(2) -0.0080(17) -0.0050(16) 0.0070(18)
C30 0.0359(19) 0.039(2) 0.0341(19) 0.0044(16) -0.0010(15) 0.0119(16)
C31 0.0177(15) 0.0214(15) 0.0183(15) -0.0012(12) 0.0032(12) 0.0026(12)
C32 0.0175(15) 0.0250(16) 0.0224(16) 0.0000(12) -0.0002(12) 0.0058(13)
C33 0.0174(15) 0.0260(16) 0.0222(16) -0.0001(13) 0.0014(12) 0.0057(13)
C34 0.0166(15) 0.047(2) 0.0204(16) 0.0005(14) 0.0018(12) 0.0114(15)
C35 0.0317(19) 0.055(2) 0.037(2) 0.0157(17) 0.0038(15) 0.0159(17)
C36 0.031(2) 0.090(3) 0.052(3) 0.024(2) 0.0048(18) 0.027(2)
C37 0.0225(19) 0.120(4) 0.043(2) 0.018(2) 0.0060(17) 0.041(3)
C38 0.030(2) 0.094(3) 0.034(2) -0.023(2) -0.0104(16) 0.030(2)
C39 0.0232(17) 0.055(2) 0.0319(19) -0.0077(16) -0.0033(14) 0.0160(17)
C40 0.0167(15) 0.0327(18) 0.0261(17) 0.0006(13) 0.0033(13) 0.0113(14)
C41 0.0336(19) 0.039(2) 0.0290(18) -0.0014(15) -0.0051(15) 0.0106(15)
C42 0.046(2) 0.035(2) 0.040(2) -0.0017(16) -0.0002(17) 0.0173(17)
C43 0.0280(18) 0.048(2) 0.0260(18) 0.0021(16) -0.0015(14) 0.0134(16)
C44 0.0309(18) 0.044(2) 0.0243(18) 0.0017(16) -0.0039(14) 0.0062(15)
C45 0.0282(17) 0.0322(18) 0.0268(18) 0.0010(14) -0.0011(14) 0.0083(14)
C46 0.0155(14) 0.0289(17) 0.0208(15) -0.0025(12) 0.0001(12) 0.0125(13)
C47 0.0237(16) 0.0307(18) 0.0226(16) -0.0027(14) 0.0004(13) 0.0074(14)
C48 0.0263(17) 0.0300(18) 0.0295(18) -0.0057(14) -0.0077(14) 0.0111(14)
C49 0.0188(15) 0.042(2) 0.0309(18) -0.0028(14) -0.0003(13) 0.0193(15)
C50 0.0215(16) 0.0359(19) 0.0275(17) 0.0040(14) 0.0046(13) 0.0110(14)
C51 0.0181(15) 0.0328(17) 0.0205(16) 0.0011(13) 0.0006(12) 0.0114(13)
C52 0.0377(19) 0.0302(18) 0.0331(19) -0.0022(15) 0.0112(15) 0.0038(15)
C53 0.0288(19) 0.056(2) 0.054(2) -0.0092(17) 0.0076(17) 0.0261(19)
C54 0.047(2) 0.037(2) 0.033(2) -0.0077(17) 0.0086(16) -0.0028(16)
C55 0.0215(16) 0.0251(16) 0.0263(17) -0.0035(13) 0.0028(13) 0.0076(13)
C56 0.0202(15) 0.0282(17) 0.0248(16) 0.0039(13) 0.0014(13) 0.0081(13)
C57 0.0259(17) 0.0250(17) 0.0289(17) 0.0035(13) 0.0011(13) 0.0115(14)
C58 0.0270(17) 0.0341(19) 0.0357(19) 0.0048(15) -0.0001(14) 0.0055(15)
C59 0.0282(18) 0.038(2) 0.045(2) 0.0070(15) 0.0073(16) 0.0053(17)
C60 0.040(2) 0.037(2) 0.041(2) 0.0070(16) 0.0145(17) 0.0075(17)
C61 0.044(2) 0.0312(19) 0.0300(19) 0.0041(16) 0.0023(16) 0.0010(15)
C62 0.0295(17) 0.0250(17) 0.0335(18) 0.0021(14) 0.0019(14) 0.0069(14)
C63 0.0310(18) 0.0325(19) 0.0350(19) -0.0004(15) -0.0072(15) 0.0039(15)
C64 0.0225(16) 0.0272(17) 0.0303(18) -0.0080(13) -0.0049(14) 0.0061(14)
C65 0.060(3) 0.058(3) 0.059(3) 0.009(2) 0.004(2) 0.017(2)
C66 0.035(2) 0.044(2) 0.035(2) 0.0102(18) 0.0079(19) 0.0032(19)
C67 0.036(2) 0.049(2) 0.030(2) 0.0054(19) 0.0020(17) -0.001(2)
C68 0.031(2) 0.055(3) 0.034(2) 0.003(2) 0.0037(18) 0.0054(19)
C69 0.033(2) 0.050(3) 0.040(2) 0.0035(19) 0.0103(18) 0.010(2)
C70 0.028(2) 0.057(3) 0.045(2) 0.0007(19) 0.0055(18) 0.006(2)
C71 0.025(2) 0.051(2) 0.039(2) 0.0084(18) 0.0031(17) 0.002(2)
C67A 0.040(5) 0.050(5) 0.040(5) 0.011(5) 0.001(5) -0.002(5)
C68A 0.038(5) 0.050(5) 0.043(5) 0.009(5) 0.004(5) -0.001(5)
C69A 0.034(5) 0.053(5) 0.046(5) 0.005(4) 0.009(4) -0.001(4)
C70A 0.031(5) 0.055(5) 0.043(5) 0.003(4) 0.008(4) 0.002(4)
C71A 0.033(4) 0.056(4) 0.039(4) 0.004(4) 0.007(4) 0.002(4)
C72A 0.036(5) 0.052(5) 0.037(5) 0.008(4) 0.004(4) 0.001(4)
Cl1 0.0150(3) 0.0377(4) 0.0251(4) -0.0007(3) 0.0020(3) 0.0083(3)
N1 0.0160(12) 0.0273(14) 0.0212(13) -0.0005(10) 0.0020(10) 0.0072(11)
N2 0.0131(12) 0.0320(14) 0.0204(13) 0.0012(10) 0.0019(10) 0.0078(11)
N3 0.0152(12) 0.0254(13) 0.0177(13) -0.0015(10) 0.0008(10) 0.0049(10)
N4 0.0155(12) 0.0264(14) 0.0211(13) -0.0007(10) 0.0028(10) 0.0053(11)

loop_
_atom_type_symbol
_atom_type_description
_atom_type_scat_dispersion_real
_atom_type_scat_dispersion_imag
_atom_type_scat_source
C C 0.0033 0.0016 'International Tables Vol C Tables 4.2.6.8 and 6.1.1.4'
H H 0.0000 0.0000 'International Tables Vol C Tables 4.2.6.8 and 6.1.1.4'
B B 0.0013 0.0007 'International Tables Vol C Tables 4.2.6.8 and 6.1.1.4'
Cl Cl 0.1484 0.1585 'International Tables Vol C Tables 4.2.6.8 and 6.1.1.4'
N N 0.0061 0.0033 'International Tables Vol C Tables 4.2.6.8 and 6.1.1.4'

loop_
_geom_angle_atom_site_label_1
_geom_angle_atom_site_label_2
_geom_angle_atom_site_label_3
_geom_angle
C1 B1 N1 112.2(2)
C1 B1 N3 112.0(2)
N1 B1 N3 104.4(2)
C1 B1 C55 119.2(2)
N1 B1 C55 105.1(2)
N3 B1 C55 102.5(2)
C31 B2 C7 105.0(2)
C31 B2 C56 106.8(2)
C7 B2 C56 99.6(2)
C31 B2 Cl1 114.6(2)
C7 B2 Cl1 113.8(2)
C56 B2 Cl1 115.5(2)
C6 C1 C2 116.5(3)
C6 C1 B1 123.4(3)
C2 C1 B1 120.1(3)
C3 C2 C1 122.4(3)
C3 C2 H2 118.8
C1 C2 H2 118.8
C2 C3 C4 119.5(3)
C2 C3 H3 120.3
C4 C3 H3 120.3
C5 C4 C3 120.0(3)
C5 C4 H4 120.0
C3 C4 H4 120.0
C4 C5 C6 120.1(3)
C4 C5 H5 119.9
C6 C5 H5 119.9
C5 C6 C1 121.5(3)
C5 C6 H6 119.3
C1 C6 H6 119.3
N1 C7 N2 108.0(2)
N1 C7 B2 115.9(2)
N2 C7 B2 134.5(2)
C9 C8 N2 106.6(2)
C9 C8 C16 129.0(3)
N2 C8 C16 124.1(2)
C8 C9 N1 107.6(2)
C8 C9 C10 125.4(3)
N1 C9 C10 127.0(2)
C15 C10 C11 118.3(3)
C15 C10 C9 122.9(3)
C11 C10 C9 118.7(3)
C12 C11 C10 121.3(3)
C12 C11 H11 119.3
C10 C11 H11 119.3
C13 C12 C11 119.7(3)
C13 C12 H12 120.2
C11 C12 H12 120.2
C14 C13 C12 119.8(3)
C14 C13 H13 120.1
C12 C13 H13 120.1
C13 C14 C15 120.5(3)
C13 C14 H14 119.7
C15 C14 H14 119.7
C14 C15 C10 120.4(3)
C14 C15 H15 119.8
C10 C15 H15 119.8
C21 C16 C17 118.8(3)
C21 C16 C8 122.7(3)
C17 C16 C8 118.5(3)
C18 C17 C16 120.6(3)
C18 C17 H17 119.7
C16 C17 H17 119.7
C19 C18 C17 120.5(3)
C19 C18 H18 119.8
C17 C18 H18 119.8
C18 C19 C20 120.2(3)
C18 C19 H19 119.9
C20 C19 H19 119.9
C19 C20 C21 119.9(3)
C19 C20 H20 120.1
C21 C20 H20 120.1
C16 C21 C20 120.0(3)
C16 C21 H21 120.0
C20 C21 H21 120.0
C27 C22 C23 122.4(3)
C27 C22 N2 119.1(3)
C23 C22 N2 118.5(3)
C24 C23 C22 117.7(3)
C24 C23 C30 120.7(3)
C22 C23 C30 121.6(3)
C23 C24 C25 121.8(3)
C23 C24 H24 119.1
C25 C24 H24 119.1
C26 C25 C24 118.2(3)
C26 C25 C29 120.9(3)
C24 C25 C29 120.9(3)
C27 C26 C25 122.1(3)
C27 C26 H26 118.9
C25 C26 H26 118.9
C26 C27 C22 117.7(3)
C26 C27 C28 121.2(3)
C22 C27 C28 121.1(3)
C27 C28 H28A 109.5
C27 C28 H28B 109.5
H28A C28 H28B 109.5
C27 C28 H28C 109.5
H28A C28 H28C 109.5
H28B C28 H28C 109.5
C25 C29 H29A 109.5
C25 C29 H29B 109.5
H29A C29 H29B 109.5
C25 C29 H29C 109.5
H29A C29 H29C 109.5
H29B C29 H29C 109.5
C23 C30 H30A 109.5
C23 C30 H30B 109.5
H30A C30 H30B 109.5
C23 C30 H30C 109.5
H30A C30 H30C 109.5
H30B C30 H30C 109.5
N3 C31 N4 107.7(2)
N3 C31 B2 116.3(2)
N4 C31 B2 135.7(2)
C33 C32 N4 106.8(2)
C33 C32 C40 127.8(3)
N4 C32 C40 125.0(2)
C32 C33 N3 107.9(2)
C32 C33 C34 124.1(3)
N3 C33 C34 127.8(2)
C39 C34 C35 118.7(3)
C39 C34 C33 123.0(3)
C35 C34 C33 118.3(3)
C36 C35 C34 120.9(4)
C36 C35 H35 119.5
C34 C35 H35 119.5
C37 C36 C35 120.0(4)
C37 C36 H36 120.0
C35 C36 H36 120.0
C36 C37 C38 120.5(4)
C36 C37 H37 119.8
C38 C37 H37 119.8
C37 C38 C39 120.0(4)
C37 C38 H38 120.0
C39 C38 H38 120.0
C34 C39 C38 119.8(4)
C34 C39 H39 120.1
C38 C39 H39 120.1
C41 C40 C45 118.4(3)
C41 C40 C32 123.8(3)
C45 C40 C32 117.8(3)
C40 C41 C42 120.0(3)
C40 C41 H41 120.0
C42 C41 H41 120.0
C43 C42 C41 120.3(3)
C43 C42 H42 119.9
C41 C42 H42 119.9
C44 C43 C42 120.4(3)
C44 C43 H43 119.8
C42 C43 H43 119.8
C43 C44 C45 119.3(3)
C43 C44 H44 120.4
C45 C44 H44 120.4
C44 C45 C40 121.6(3)
C44 C45 H45 119.2
C40 C45 H45 119.2
C47 C46 C51 122.5(3)
C47 C46 N4 118.0(3)
C51 C46 N4 119.4(2)
C46 C47 C48 117.5(3)
C46 C47 C54 122.2(3)
C48 C47 C54 120.4(3)
C49 C48 C47 122.0(3)
C49 C48 H48 119.0
C47 C48 H48 119.0
C50 C49 C48 118.6(3)
C50 C49 C53 120.8(3)
C48 C49 C53 120.6(3)
C49 C50 C51 121.9(3)
C49 C50 H50 119.1
C51 C50 H50 119.1
C46 C51 C50 117.5(3)
C46 C51 C52 122.1(2)
C50 C51 C52 120.4(3)
C51 C52 H52A 109.5
C51 C52 H52B 109.5
H52A C52 H52B 109.5
C51 C52 H52C 109.5
H52A C52 H52C 109.5
H52B C52 H52C 109.5
C49 C53 H53A 109.5
C49 C53 H53B 109.5
H53A C53 H53B 109.5
C49 C53 H53C 109.5
H53A C53 H53C 109.5
H53B C53 H53C 109.5
C47 C54 H54A 109.5
C47 C54 H54B 109.5
H54A C54 H54B 109.5
C47 C54 H54C 109.5
H54A C54 H54C 109.5
H54B C54 H54C 109.5
C64 C55 C56 111.9(2)
C64 C55 B1 109.4(2)
C56 C55 B1 111.6(2)
C64 C55 H55 107.9
C56 C55 H55 107.9
B1 C55 H55 107.9
C57 C56 C55 115.3(2)
C57 C56 B2 114.4(2)
C55 C56 B2 108.8(2)
C57 C56 H56 105.8
C55 C56 H56 105.8
B2 C56 H56 105.8
C58 C57 C62 117.8(3)
C58 C57 C56 121.5(3)
C62 C57 C56 120.7(3)
C59 C58 C57 122.7(3)
C59 C58 H58 118.6
C57 C58 H58 118.6
C60 C59 C58 119.5(3)
C60 C59 H59 120.2
C58 C59 H59 120.2
C59 C60 C61 119.4(3)
C59 C60 H60 120.3
C61 C60 H60 120.3
C60 C61 C62 121.5(3)
C60 C61 H61 119.2
C62 C61 H61 119.2
C61 C62 C57 118.9(3)
C61 C62 C63 121.5(3)
C57 C62 C63 119.6(3)
C64 C63 C62 121.5(3)
C64 C63 H63 119.2
C62 C63 H63 119.2
C63 C64 C55 126.1(3)
C63 C64 H64 117.0
C55 C64 H64 117.0
C66 C65 H65A 109.5
C66 C65 H65B 109.5
H65A C65 H65B 109.5
C66 C65 H65C 109.5
H65A C65 H65C 109.5
H65B C65 H65C 109.5
C67 C66 C71 120.0
C67 C66 C65 120.0(3)
C71 C66 C65 119.9(3)
C66 C67 C68 120.0
C66 C67 H67 120.0
C68 C67 H67 120.0
C67 C68 C69 120.0
C67 C68 H68 120.0
C69 C68 H68 120.0
C70 C69 C68 120.0
C70 C69 H69 120.0
C68 C69 H69 120.0
C69 C70 C71 120.0
C69 C70 H70 120.0
C71 C70 H70 120.0
C70 C71 C66 120.0
C70 C71 H71 120.0
C66 C71 H71 120.0
C68A C67A C72A 120.0
C68A C67A H67A 120.0
C72A C67A H67A 120.0
C67A C68A C69A 120.0
C67A C68A H68A 120.0
C69A C68A H68A 120.0
C68A C69A C70A 120.0
C68A C69A H69A 120.0
C70A C69A H69A 120.0
C71A C70A C69A 120.0
C71A C70A H70A 120.0
C69A C70A H70A 120.0
C70A C71A C72A 120.0
C70A C71A H71A 120.0
C72A C71A H71A 120.0
C71A C72A C67A 120.0
C71A C72A H72A 120.0
C67A C72A H72A 120.0
C7 N1 C9 108.8(2)
C7 N1 B1 116.1(2)
C9 N1 B1 134.4(2)
C7 N2 C8 109.0(2)
C7 N2 C22 126.8(2)
C8 N2 C22 124.3(2)
C31 N3 C33 108.6(2)
C31 N3 B1 115.6(2)
C33 N3 B1 133.7(2)
C31 N4 C32 108.9(2)
C31 N4 C46 127.4(2)
C32 N4 C46 123.4(2)

loop_
_geom_bond_atom_site_label_1
_geom_bond_atom_site_label_2
_geom_bond_distance
B1 C1 1.595(4)
B1 N1 1.598(4)
B1 N3 1.608(4)
B1 C55 1.647(4)
B2 C31 1.590(4)
B2 C7 1.612(4)
B2 C56 1.694(4)
B2 Cl1 1.856(3)
C1 C6 1.394(4)
C1 C2 1.402(4)
C2 C3 1.380(4)
C2 H2 0.95
C3 C4 1.381(5)
C3 H3 0.95
C4 C5 1.375(5)
C4 H4 0.95
C5 C6 1.394(4)
C5 H5 0.95
C6 H6 0.95
C7 N1 1.343(3)
C7 N2 1.354(3)
C8 C9 1.356(4)
C8 N2 1.404(3)
C8 C16 1.482(4)
C9 N1 1.403(3)
C9 C10 1.478(4)
C10 C15 1.390(4)
C10 C11 1.391(4)
C11 C12 1.382(4)
C11 H11 0.95
C12 C13 1.381(4)
C12 H12 0.95
C13 C14 1.380(4)
C13 H13 0.95
C14 C15 1.384(4)
C14 H14 0.95
C15 H15 0.95
C16 C21 1.392(4)
C16 C17 1.398(4)
C17 C18 1.375(4)
C17 H17 0.95
C18 C19 1.366(5)
C18 H18 0.95
C19 C20 1.386(5)
C19 H19 0.95
C20 C21 1.392(4)
C20 H20 0.95
C21 H21 0.95
C22 C27 1.390(4)
C22 C23 1.396(4)
C22 N2 1.443(3)
C23 C24 1.391(4)
C23 C30 1.514(4)
C24 C25 1.395(4)
C24 H24 0.95
C25 C26 1.390(4)
C25 C29 1.508(4)
C26 C27 1.388(4)
C26 H26 0.95
C27 C28 1.507(4)
C28 H28A 0.98
C28 H28B 0.98
C28 H28C 0.98
C29 H29A 0.98
C29 H29B 0.98
C29 H29C 0.98
C30 H30A 0.98
C30 H30B 0.98
C30 H30C 0.98
C31 N3 1.349(3)
C31 N4 1.363(3)
C32 C33 1.355(4)
C32 N4 1.399(3)
C32 C40 1.476(4)
C33 N3 1.400(4)
C33 C34 1.485(4)
C34 C39 1.380(4)
C34 C35 1.398(5)
C35 C36 1.375(5)
C35 H35 0.95
C36 C37 1.363(6)
C36 H36 0.95
C37 C38 1.376(6)
C37 H37 0.95
C38 C39 1.401(5)
C38 H38 0.95
C39 H39 0.95
C40 C41 1.379(4)
C40 C45 1.388(4)
C41 C42 1.398(4)
C41 H41 0.95
C42 C43 1.370(4)
C42 H42 0.95
C43 C44 1.368(4)
C43 H43 0.95
C44 C45 1.383(4)
C44 H44 0.95
C45 H45 0.95
C46 C47 1.389(4)
C46 C51 1.392(4)
C46 N4 1.450(3)
C47 C48 1.390(4)
C47 C54 1.505(4)
C48 C49 1.385(4)
C48 H48 0.95
C49 C50 1.380(4)
C49 C53 1.518(4)
C50 C51 1.393(4)
C50 H50 0.95
C51 C52 1.496(4)
C52 H52A 0.98
C52 H52B 0.98
C52 H52C 0.98
C53 H53A 0.98
C53 H53B 0.98
C53 H53C 0.98
C54 H54A 0.98
C54 H54B 0.98
C54 H54C 0.98
C55 C64 1.513(4)
C55 C56 1.562(4)
C55 H55 1.0
C56 C57 1.512(4)
C56 H56 1.0
C57 C58 1.381(4)
C57 C62 1.412(4)
C58 C59 1.381(4)
C58 H58 0.95
C59 C60 1.372(5)
C59 H59 0.95
C60 C61 1.384(5)
C60 H60 0.95
C61 C62 1.397(4)
C61 H61 0.95
C62 C63 1.446(4)
C63 C64 1.296(4)
C63 H63 0.95
C64 H64 0.95
C65 C66 1.485(5)
C65 H65A 0.98
C65 H65B 0.98
C65 H65C 0.98
C66 C67 1.39
C66 C71 1.39
C67 C68 1.39
C67 H67 0.95
C68 C69 1.39
C68 H68 0.95
C69 C70 1.39
C69 H69 0.95
C70 C71 1.39
C70 H70 0.95
C71 H71 0.95
C67A C68A 1.39
C67A C72A 1.39
C67A H67A 0.95
C68A C69A 1.39
C68A H68A 0.95
C69A C70A 1.39
C69A H69A 0.95
C70A C71A 1.39
C70A H70A 0.95
C71A C72A 1.39
C71A H71A 0.95
C72A H72A 0.95
